data_7152416
loop_
_publ_author_name
'Galli, Marzia'
'Berrocal, Jos\'e Augusto'
'Di Stefano, Stefano'
'Cacciapaglia, Roberta'
'Mandolini, Luigi'
'Baldini, Laura'
'Casnati, Alessandro'
'Ugozzoli, Franco'

_publ_section_title
;
 Highly efficient intramolecular Cannizzaro reaction between 1,3-distal
 formyl groups at the upper rim of a cone-calix[4]arene.
;
_journal_issue 26
_journal_name_full 'Organic &amp; biomolecular chemistry'
_journal_page_first 5109
_journal_page_last 5112
_journal_paper_doi 10.1039/c2ob25458a
_journal_volume 10
_journal_year 2012
_chemical_formula_sum 'C46 H58 O11'
_chemical_formula_weight 786.92
_chemical_name_systematic
;
?
;
_space_group_IT_number 2
_symmetry_cell_setting triclinic
_symmetry_space_group_name_Hall '-P 1'
_symmetry_space_group_name_H-M 'P -1'
_atom_sites_solution_hydrogens geom
_atom_sites_solution_primary direct
_atom_sites_solution_secondary difmap
_audit_creation_method SHELXL-97
_cell_angle_alpha 73.773(14)
_cell_angle_beta 69.52(3)
_cell_angle_gamma 71.78(3)
_cell_formula_units_Z 2
_cell_length_a 14.266(8)
_cell_length_b 13.805(4)
_cell_length_c 12.483(3)
_cell_measurement_reflns_used 28
_cell_measurement_temperature 293(2)
_cell_measurement_theta_max 30
_cell_measurement_theta_min 11
_cell_volume 2147.3(15)
_computing_cell_refinement 'DIPCHIGE software package 2004'
_computing_data_collection 'DIPCHIGE sofware package 2004'
_computing_data_reduction DIFAU92
_computing_molecular_graphics 'Accelrys DS-ViewerPro 2005'
_computing_structure_refinement 'SHELXL-97 (Sheldrick, 1997)'
_computing_structure_solution 'SHELXS-97 (Sheldrick, 1997)'
_diffrn_ambient_temperature 293(2)
_diffrn_measured_fraction_theta_full 0.995
_diffrn_measured_fraction_theta_max 0.995
_diffrn_measurement_device_type 'Siemens AED'
_diffrn_measurement_method 1KeV
_diffrn_radiation_monochromator graphite
_diffrn_radiation_source 'fine-focus sealed tube'
_diffrn_radiation_type CuK\a
_diffrn_radiation_wavelength 1.54178
_diffrn_reflns_av_R_equivalents 0.0000
_diffrn_reflns_av_sigmaI/netI 0.0301
_diffrn_reflns_limit_h_max 16
_diffrn_reflns_limit_h_min -17
_diffrn_reflns_limit_k_max 16
_diffrn_reflns_limit_k_min -16
_diffrn_reflns_limit_l_max 15
_diffrn_reflns_limit_l_min -9
_diffrn_reflns_number 8094
_diffrn_reflns_theta_full 69.89
_diffrn_reflns_theta_max 69.89
_diffrn_reflns_theta_min 3.41
_exptl_absorpt_coefficient_mu 0.700
_exptl_absorpt_correction_T_max 1.11
_exptl_absorpt_correction_T_min 0.82
_exptl_absorpt_correction_type empirical
_exptl_crystal_colour transparent
_exptl_crystal_density_diffrn 1.217
_exptl_crystal_density_method 'not measured'
_exptl_crystal_description 'thick column'
_exptl_crystal_F_000 844
_exptl_crystal_size_max 0.40
_exptl_crystal_size_mid 0.28
_exptl_crystal_size_min 0.16
_refine_diff_density_max 0.579
_refine_diff_density_min -0.445
_refine_diff_density_rms 0.064
_refine_ls_extinction_method none
_refine_ls_goodness_of_fit_ref 1.065
_refine_ls_hydrogen_treatment mixed
_refine_ls_matrix_type full
_refine_ls_number_parameters 665
_refine_ls_number_reflns 8094
_refine_ls_number_restraints 0
_refine_ls_restrained_S_all 1.065
_refine_ls_R_factor_all 0.1216
_refine_ls_R_factor_gt 0.0894
_refine_ls_shift/su_max 0.013
_refine_ls_shift/su_mean 0.001
_refine_ls_structure_factor_coef Fsqd
_refine_ls_weighting_details 'calc w=1/[\s^2^(Fo^2^)+(0.1957P)^2^+0.1090P] where P=(Fo^2^+2Fc^2^)/3'
_refine_ls_weighting_scheme calc
_refine_ls_wR_factor_gt 0.2518
_refine_ls_wR_factor_ref 0.2914
_reflns_number_gt 5060
_reflns_number_total 8094
_reflns_threshold_expression >2sigma(I)
_cod_data_source_file c2ob25458a.txt
_cod_data_source_block roma2011
_cod_depositor_comments
;
The following automatic conversions were performed:

'_symmetry_cell_setting' value 'Triclinic' changed to 'triclinic'
according to /home/saulius/struct/CIF-dictionaries/cif_core.dic
dictionary named 'cif_core.dic' version 2.4.1 from
2010-06-29.

'_exptl_absorpt_correction_type' value 'Empirical'
changed to 'empirical' according to
/home/saulius/struct/CIF-dictionaries/cif_core.dic dictionary named
'cif_core.dic' version 2.4.1 from 2010-06-29.

Automatic conversion script
Id: cif_fix_values 1891 2012-01-12 08:04:46Z andrius 
;
_cod_original_sg_symbol_H-M P-1
_cod_database_code 7152416

loop_
_symmetry_equiv_pos_as_xyz
'x, y, z'
'-x, -y, -z'

loop_
_atom_site_label
_atom_site_type_symbol
_atom_site_fract_x
_atom_site_fract_y
_atom_site_fract_z
_atom_site_U_iso_or_equiv
_atom_site_adp_type
_atom_site_occupancy
_atom_site_symmetry_multiplicity
_atom_site_calc_flag
_atom_site_refinement_flags
C1A C 0.5233(2) 0.2317(3) 0.6415(3) 0.0564(7) Uani 1 1 d .
C1B C 0.3043(2) 0.3449(2) 0.4962(2) 0.0524(7) Uani 1 1 d .
C1C C 0.0940(3) 0.2681(3) 0.7812(3) 0.0579(8) Uani 1 1 d .
C1D C 0.3183(3) 0.1231(3) 0.9126(3) 0.0575(8) Uani 1 1 d .
C2A C 0.5632(2) 0.2459(2) 0.5196(3) 0.0534(7) Uani 1 1 d .
C2B C 0.2184(3) 0.3066(3) 0.5179(3) 0.0555(7) Uani 1 1 d .
C2C C 0.0680(3) 0.1859(3) 0.8713(3) 0.0604(8) Uani 1 1 d .
C2D C 0.4201(3) 0.0767(3) 0.8558(3) 0.0601(8) Uani 1 1 d .
C3A C 0.6572(3) 0.1815(3) 0.4728(3) 0.0591(8) Uani 1 1 d .
C3B C 0.2359(3) 0.2085(3) 0.4940(3) 0.0682(9) Uani 1 1 d .
C3C C 0.0006(3) 0.1352(3) 0.8653(3) 0.0620(8) Uani 1 1 d .
C3D C 0.4354(3) -0.0068(3) 0.8053(3) 0.0707(9) Uani 1 1 d .
C4A C 0.7096(3) 0.1040(3) 0.5433(3) 0.0578(8) Uani 1 1 d .
C4B C 0.3345(3) 0.1510(3) 0.4518(4) 0.0746(10) Uani 1 1 d .
C4C C -0.0403(3) 0.1625(3) 0.7716(3) 0.0611(8) Uani 1 1 d .
C4D C 0.3546(4) -0.0438(3) 0.8109(4) 0.0804(11) Uani 1 1 d .
C5A C 0.6629(3) 0.0858(3) 0.6642(3) 0.0588(8) Uani 1 1 d .
C5B C 0.4183(3) 0.1889(3) 0.4344(3) 0.0672(9) Uani 1 1 d .
C5C C -0.0079(3) 0.2411(3) 0.6797(3) 0.0599(8) Uani 1 1 d .
C5D C 0.2545(4) 0.0063(3) 0.8626(4) 0.0747(10) Uani 1 1 d .
C6A C 0.5682(3) 0.1462(3) 0.7149(3) 0.0574(7) Uani 1 1 d .
C6B C 0.4045(2) 0.2869(3) 0.4566(3) 0.0549(7) Uani 1 1 d .
C6C C 0.0602(3) 0.2933(3) 0.6815(3) 0.0588(8) Uani 1 1 d .
C6D C 0.2340(3) 0.0901(3) 0.9157(3) 0.0610(8) Uani 1 1 d .
C7A C 0.4461(4) 0.3995(3) 0.6861(4) 0.0752(10) Uani 1 1 d .
C7B C 0.2684(3) 0.5257(3) 0.4259(3) 0.0631(8) Uani 1 1 d .
C7C C 0.1119(4) 0.4176(4) 0.8205(7) 0.1137(19) Uani 1 1 d .
H7C1 H 0.0906 0.4659 0.7565 0.136 Uiso 1 1 calc R
H7C2 H 0.0510 0.4109 0.8841 0.136 Uiso 1 1 calc R
C7D C 0.2990(4) 0.1714(4) 1.0874(3) 0.0823(12) Uani 1 1 d .
C8A C 0.4552(4) 0.4082(4) 0.7992(4) 0.0794(11) Uani 1 1 d .
C8B C 0.2365(3) 0.6271(3) 0.4672(4) 0.0707(10) Uani 1 1 d .
C8C C 0.1673(9) 0.4564(6) 0.8514(11) 0.231(7) Uani 1 1 d .
H8C1 H 0.2297 0.4592 0.7888 0.277 Uiso 1 1 calc R
H8C2 H 0.1863 0.4086 0.9170 0.277 Uiso 1 1 calc R
C8D C 0.2615(6) 0.2622(7) 1.1456(4) 0.136(3) Uani 1 1 d .
H8D1 H 0.1908 0.2926 1.1469 0.163 Uiso 1 1 calc R
H8D2 H 0.2630 0.2374 1.2251 0.163 Uiso 1 1 calc R
C9A C 0.5661(4) 0.3475(5) 0.9179(5) 0.1041(16) Uani 1 1 d .
H9A1 H 0.5117 0.3223 0.9799 0.125 Uiso 1 1 calc R
H9A2 H 0.5627 0.4161 0.9249 0.125 Uiso 1 1 calc R
C9B C 0.0999(3) 0.7310(3) 0.5874(4) 0.0737(10) Uani 1 1 d .
C9C C 0.1991(5) 0.6114(5) 0.8531(5) 0.1133(18) Uani 1 1 d .
H9C1 H 0.2327 0.6198 0.7708 0.136 Uiso 1 1 calc R
H9C2 H 0.2502 0.5736 0.8929 0.136 Uiso 1 1 calc R
C9D C 0.2829(7) 0.4135(7) 1.1678(6) 0.146(3) Uani 1 1 d .
H9D1 H 0.3334 0.4542 1.1349 0.175 Uiso 1 1 calc R
H9D2 H 0.2876 0.3792 1.2447 0.175 Uiso 1 1 calc R
C10A C 0.6676(6) 0.2776(6) 0.9260(7) 0.141(2) Uani 1 1 d .
H10A H 0.6709 0.2094 0.9178 0.169 Uiso 1 1 calc R
H10B H 0.6757 0.2738 1.0004 0.169 Uiso 1 1 calc R
H10C H 0.7218 0.3043 0.8652 0.169 Uiso 1 1 calc R
C10B C -0.0052(4) 0.7342(4) 0.6708(5) 0.0897(13) Uani 1 1 d .
C10C C 0.1519(5) 0.7142(4) 0.8857(5) 0.1104(17) Uani 1 1 d .
H10D H 0.1002 0.7516 0.8466 0.132 Uiso 1 1 calc R
H10E H 0.2039 0.7522 0.8634 0.132 Uiso 1 1 calc R
H10F H 0.1207 0.7057 0.9685 0.132 Uiso 1 1 calc R
C10D C 0.1795(8) 0.4865(6) 1.1799(7) 0.154(3) Uani 1 1 d .
H10G H 0.1637 0.5051 1.1070 0.185 Uiso 1 1 calc R
H10H H 0.1795 0.5479 1.2017 0.185 Uiso 1 1 calc R
H10I H 0.1285 0.4536 1.2389 0.185 Uiso 1 1 calc R
C11A C 0.8139(3) 0.0397(3) 0.4959(3) 0.0608(8) Uani 1 1 d .
C11C C -0.1083(3) 0.1026(3) 0.7639(4) 0.0652(9) Uani 1 1 d .
C20A C 0.4991(3) 0.3235(3) 0.4426(3) 0.0593(8) Uani 1 1 d .
C20B C 0.1089(3) 0.3650(3) 0.5726(3) 0.0606(8) Uani 1 1 d .
C20C C 0.1229(3) 0.1475(3) 0.9654(3) 0.0648(9) Uani 1 1 d .
C20D C 0.5100(3) 0.1204(3) 0.8425(3) 0.0623(8) Uani 1 1 d .
O1A O 0.43386(18) 0.29800(19) 0.6911(2) 0.0652(6) Uani 1 1 d .
O1B O 0.28947(17) 0.44247(16) 0.51988(18) 0.0562(5) Uani 1 1 d .
O1C O 0.16075(18) 0.31855(18) 0.7866(2) 0.0635(6) Uani 1 1 d .
O1D O 0.30031(19) 0.20459(18) 0.96745(18) 0.0628(6) Uani 1 1 d .
O2A O 0.5543(2) 0.3506(2) 0.8090(2) 0.0780(7) Uani 1 1 d .
O2B O 0.13544(19) 0.63775(19) 0.5431(2) 0.0688(6) Uani 1 1 d .
O2C O 0.1256(3) 0.5559(3) 0.8815(4) 0.1153(13) Uani 1 1 d .
O2D O 0.3116(4) 0.3351(4) 1.0998(4) 0.1450(18) Uani 1 1 d .
O3A O 0.8676(2) -0.0185(2) 0.5560(3) 0.0792(7) Uani 1 1 d .
O3C O -0.0474(2) 0.0165(2) 0.7089(3) 0.0832(8) Uani 1 1 d .
O4A O 0.8438(2) 0.0518(2) 0.3808(2) 0.0768(7) Uani 1 1 d .
H2C H -0.014(3) 0.084(3) 0.922(4) 0.065(10) Uiso 1 1 d .
H2A H 0.700(3) 0.032(3) 0.716(3) 0.064(10) Uiso 1 1 d .
H16B H 0.109(3) 0.432(3) 0.596(3) 0.066(10) Uiso 1 1 d .
H17B H 0.076(3) 0.382(3) 0.515(4) 0.079(12) Uiso 1 1 d .
H16A H 0.480(3) 0.390(3) 0.461(3) 0.067(10) Uiso 1 1 d .
H1C H -0.034(3) 0.264(3) 0.611(3) 0.054(9) Uiso 1 1 d .
H1B H 0.175(3) 0.184(3) 0.505(3) 0.062(10) Uiso 1 1 d .
H16D H 0.558(3) 0.072(3) 0.885(3) 0.066(10) Uiso 1 1 d .
H4B H 0.211(3) 0.519(2) 0.404(3) 0.050(8) Uiso 1 1 d .
H16C H 0.128(3) 0.199(3) 0.996(3) 0.069(11) Uiso 1 1 d .
H17D H 0.483(3) 0.182(3) 0.878(3) 0.060(9) Uiso 1 1 d .
H3B H 0.491(3) 0.147(3) 0.406(4) 0.082(12) Uiso 1 1 d .
H17A H 0.544(3) 0.324(3) 0.357(3) 0.062(10) Uiso 1 1 d .
H15C H 0.089(3) 0.097(3) 1.023(4) 0.085(13) Uiso 1 1 d .
H6B H 0.283(4) 0.631(3) 0.506(4) 0.087(14) Uiso 1 1 d .
H2D H 0.370(4) -0.103(4) 0.768(4) 0.103(15) Uiso 1 1 d .
H3D H 0.195(4) -0.023(4) 0.872(4) 0.100(15) Uiso 1 1 d .
H7B H 0.234(3) 0.687(3) 0.390(4) 0.079(12) Uiso 1 1 d .
H1D H 0.507(3) -0.045(3) 0.762(4) 0.077(11) Uiso 1 1 d .
H2B H 0.345(3) 0.083(4) 0.434(4) 0.086(12) Uiso 1 1 d .
H1A H 0.687(3) 0.193(3) 0.382(4) 0.080(12) Uiso 1 1 d .
H13C H -0.169(4) 0.136(4) 0.737(4) 0.092(14) Uiso 1 1 d .
H5B H 0.330(3) 0.520(3) 0.365(4) 0.067(10) Uiso 1 1 d .
H12C H -0.148(3) 0.076(3) 0.837(4) 0.070(11) Uiso 1 1 d .
H7A H 0.404(4) 0.382(4) 0.869(5) 0.093(14) Uiso 1 1 d .
H6A H 0.445(4) 0.483(4) 0.797(4) 0.102(15) Uiso 1 1 d .
H6D H 0.246(4) 0.125(4) 1.127(4) 0.096(15) Uiso 1 1 d .
H22A H 0.147(4) 0.738(3) 0.623(4) 0.087(13) Uiso 1 1 d .
H9A H 0.099(3) 0.796(4) 0.521(4) 0.084(12) Uiso 1 1 d .
H4A H 0.503(4) 0.419(4) 0.614(5) 0.112(17) Uiso 1 1 d .
H5D H 0.380(5) 0.131(5) 1.090(5) 0.13(2) Uiso 1 1 d .
H11A H -0.002(3) 0.682(4) 0.740(4) 0.087(14) Uiso 1 1 d .
H13A H -0.055(4) 0.732(4) 0.639(5) 0.099(16) Uiso 1 1 d .
H5A H 0.380(4) 0.457(4) 0.670(4) 0.104(15) Uiso 1 1 d .
H12A H -0.036(4) 0.801(5) 0.706(5) 0.116(18) Uiso 1 1 d .
H20A H 0.917(5) 0.023(4) 0.348(5) 0.112(17) Uiso 1 1 d .
H20C H -0.087(4) -0.002(4) 0.678(5) 0.116(19) Uiso 1 1 d .

loop_
_atom_site_aniso_label
_atom_site_aniso_U_11
_atom_site_aniso_U_22
_atom_site_aniso_U_33
_atom_site_aniso_U_23
_atom_site_aniso_U_13
_atom_site_aniso_U_12
C1A 0.0546(17) 0.0603(18) 0.0554(17) -0.0131(14) -0.0131(14) -0.0164(14)
C1B 0.0636(18) 0.0530(16) 0.0393(14) -0.0069(12) -0.0131(13) -0.0157(14)
C1C 0.0580(18) 0.0596(18) 0.0539(17) -0.0146(14) -0.0093(14) -0.0154(14)
C1D 0.069(2) 0.0556(17) 0.0430(15) -0.0057(13) -0.0125(14) -0.0161(15)
C2A 0.0564(17) 0.0527(16) 0.0510(16) -0.0091(13) -0.0121(13) -0.0177(13)
C2B 0.0628(18) 0.0561(17) 0.0452(15) -0.0038(13) -0.0147(13) -0.0170(14)
C2C 0.0610(18) 0.0641(19) 0.0497(17) -0.0127(14) -0.0075(14) -0.0141(15)
C2D 0.068(2) 0.0588(18) 0.0507(17) -0.0059(14) -0.0148(15) -0.0179(15)
C3A 0.0617(19) 0.0622(19) 0.0558(18) -0.0160(15) -0.0095(15) -0.0222(15)
C3B 0.072(2) 0.067(2) 0.073(2) -0.0198(17) -0.0156(18) -0.0261(18)
C3C 0.065(2) 0.0605(19) 0.0536(18) -0.0031(15) -0.0096(15) -0.0210(16)
C3D 0.073(2) 0.066(2) 0.067(2) -0.0203(18) -0.0090(18) -0.0157(18)
C4A 0.0590(18) 0.0545(17) 0.0638(19) -0.0154(15) -0.0168(15) -0.0160(14)
C4B 0.083(3) 0.066(2) 0.081(3) -0.0324(19) -0.013(2) -0.0199(19)
C4C 0.0563(18) 0.0651(19) 0.0574(18) -0.0149(15) -0.0073(14) -0.0157(15)
C4D 0.088(3) 0.071(2) 0.083(3) -0.031(2) -0.006(2) -0.027(2)
C5A 0.0620(19) 0.0544(17) 0.0607(19) -0.0085(15) -0.0184(15) -0.0166(15)
C5B 0.067(2) 0.065(2) 0.068(2) -0.0256(17) -0.0084(17) -0.0138(17)
C5C 0.0593(18) 0.0619(19) 0.0541(18) -0.0096(15) -0.0137(15) -0.0127(15)
C5D 0.082(3) 0.072(2) 0.074(2) -0.0185(19) -0.0132(19) -0.031(2)
C6A 0.0640(19) 0.0567(17) 0.0543(17) -0.0116(14) -0.0155(14) -0.0192(14)
C6B 0.0588(17) 0.0581(17) 0.0458(15) -0.0103(13) -0.0094(13) -0.0174(14)
C6C 0.0583(18) 0.0616(18) 0.0524(17) -0.0084(14) -0.0121(14) -0.0153(15)
C6D 0.070(2) 0.0583(18) 0.0485(16) -0.0030(14) -0.0141(14) -0.0165(15)
C7A 0.094(3) 0.062(2) 0.066(2) -0.0193(18) -0.024(2) -0.007(2)
C7B 0.074(2) 0.0570(18) 0.0537(18) -0.0028(15) -0.0147(17) -0.0200(16)
C7C 0.105(4) 0.088(3) 0.179(6) -0.061(4) -0.061(4) -0.010(3)
C7D 0.109(3) 0.092(3) 0.0442(18) -0.0085(18) -0.029(2) -0.019(3)
C8A 0.085(3) 0.074(3) 0.075(3) -0.031(2) -0.016(2) -0.006(2)
C8B 0.074(2) 0.0555(19) 0.076(2) -0.0063(18) -0.015(2) -0.0197(17)
C8C 0.287(12) 0.115(5) 0.413(17) -0.149(8) -0.276(13) 0.070(6)
C8D 0.164(6) 0.225(8) 0.047(2) -0.037(3) 0.003(3) -0.112(6)
C9A 0.095(3) 0.138(5) 0.093(3) -0.040(3) -0.027(3) -0.030(3)
C9B 0.081(3) 0.064(2) 0.078(3) -0.0162(19) -0.023(2) -0.0178(19)
C9C 0.118(4) 0.118(4) 0.099(4) -0.045(3) -0.033(3) 0.003(4)
C9D 0.181(7) 0.168(7) 0.117(5) -0.084(5) -0.028(5) -0.046(6)
C10A 0.130(5) 0.165(6) 0.133(6) -0.020(5) -0.064(4) -0.022(5)
C10B 0.084(3) 0.085(3) 0.089(3) -0.022(3) -0.018(3) -0.008(2)
C10C 0.126(4) 0.109(4) 0.110(4) -0.040(3) -0.033(3) -0.031(3)
C10D 0.208(9) 0.139(6) 0.133(6) -0.048(5) -0.062(6) -0.032(6)
C11A 0.0620(19) 0.0536(17) 0.071(2) -0.0198(16) -0.0157(16) -0.0160(15)
C11C 0.0564(19) 0.070(2) 0.066(2) -0.0176(17) -0.0088(17) -0.0168(16)
C20A 0.0622(19) 0.0581(19) 0.0524(17) -0.0067(15) -0.0094(15) -0.0186(15)
C20B 0.0633(19) 0.0611(19) 0.0566(18) -0.0075(15) -0.0171(15) -0.0175(15)
C20C 0.070(2) 0.075(2) 0.0444(16) -0.0077(16) -0.0094(15) -0.0212(18)
C20D 0.070(2) 0.062(2) 0.0544(18) -0.0084(16) -0.0184(16) -0.0164(17)
O1A 0.0601(13) 0.0670(14) 0.0596(13) -0.0155(11) -0.0079(10) -0.0105(11)
O1B 0.0680(13) 0.0500(11) 0.0520(12) -0.0094(9) -0.0181(10) -0.0153(10)
O1C 0.0659(14) 0.0643(13) 0.0625(13) -0.0159(11) -0.0156(11) -0.0185(11)
O1D 0.0805(15) 0.0621(13) 0.0438(11) -0.0110(10) -0.0181(10) -0.0132(11)
O2A 0.0805(17) 0.0848(18) 0.0698(16) -0.0220(14) -0.0164(13) -0.0210(14)
O2B 0.0679(15) 0.0580(13) 0.0772(16) -0.0138(12) -0.0150(12) -0.0163(11)
O2C 0.143(3) 0.087(2) 0.147(3) -0.053(2) -0.074(3) -0.007(2)
O2D 0.194(5) 0.183(4) 0.091(3) -0.060(3) -0.010(3) -0.095(4)
O3A 0.0724(16) 0.0764(17) 0.0870(19) -0.0254(14) -0.0263(14) -0.0027(13)
O3C 0.0644(16) 0.091(2) 0.102(2) -0.0454(17) -0.0163(15) -0.0141(14)
O4A 0.0638(16) 0.0846(18) 0.0729(17) -0.0272(14) -0.0071(13) -0.0088(13)

loop_
_atom_type_symbol
_atom_type_description
_atom_type_scat_dispersion_real
_atom_type_scat_dispersion_imag
_atom_type_scat_source
C C 0.0181 0.0091 'International Tables Vol C Tables 4.2.6.8 and 6.1.1.4'
H H 0.0000 0.0000 'International Tables Vol C Tables 4.2.6.8 and 6.1.1.4'
O O 0.0492 0.0322 'International Tables Vol C Tables 4.2.6.8 and 6.1.1.4'

loop_
_geom_angle_atom_site_label_1
_geom_angle_atom_site_label_2
_geom_angle_atom_site_label_3
_geom_angle
O1A C1A C2A 119.8(3)
O1A C1A C6A 118.3(3)
C2A C1A C6A 121.7(3)
O1B C1B C2B 119.0(3)
O1B C1B C6B 118.9(3)
C2B C1B C6B 122.1(3)
O1C C1C C2C 118.7(3)
O1C C1C C6C 120.0(3)
C2C C1C C6C 121.0(3)
O1D C1D C6D 118.6(3)
O1D C1D C2D 119.2(3)
C6D C1D C2D 122.2(3)
C3A C2A C1A 118.1(3)
C3A C2A C20A 121.7(3)
C1A C2A C20A 120.0(3)
C3B C2B C1B 117.6(3)
C3B C2B C20B 120.0(3)
C1B C2B C20B 122.4(3)
C3C C2C C1C 118.5(3)
C3C C2C C20C 122.0(3)
C1C C2C C20C 119.2(3)
C3D C2D C1D 117.6(3)
C3D C2D C20D 120.7(3)
C1D C2D C20D 121.6(3)
C4A C3A C2A 121.4(3)
C4B C3B C2B 121.2(3)
C2C C3C C4C 122.1(3)
C4D C3D C2D 121.6(4)
C3A C4A C5A 118.9(3)
C3A C4A C11A 122.3(3)
C5A C4A C11A 118.7(3)
C5B C4B C3B 120.3(3)
C3C C4C C5C 117.8(3)
C3C C4C C11C 121.1(3)
C5C C4C C11C 120.9(3)
C3D C4D C5D 119.7(4)
C6A C5A C4A 121.8(3)
C4B C5B C6B 120.5(4)
C4C C5C C6C 122.0(3)
C6D C5D C4D 121.3(4)
C5A C6A C1A 117.3(3)
C5A C6A C20D 122.9(3)
C1A C6A C20D 119.8(3)
C1B C6B C5B 118.3(3)
C1B C6B C20A 122.8(3)
C5B C6B C20A 118.8(3)
C5C C6C C1C 118.2(3)
C5C C6C C20B 121.0(3)
C1C C6C C20B 120.2(3)
C5D C6D C1D 117.4(3)
C5D C6D C20C 119.9(4)
C1D C6D C20C 122.5(3)
O1A C7A C8A 111.6(3)
O1B C7B C8B 108.4(3)
C8C C7C O1C 115.7(5)
O1D C7D C8D 110.3(4)
O2A C8A C7A 108.5(3)
O2B C8B C7B 108.7(3)
C7C C8C O2C 118.9(7)
O2D C8D C7D 116.7(5)
O2A C9A C10A 108.8(5)
O2B C9B C10B 109.0(4)
O2C C9C C10C 110.8(5)
O2D C9D C10D 118.6(6)
O3A C11A O4A 122.6(3)
O3A C11A C4A 123.7(3)
O4A C11A C4A 113.7(3)
O3C C11C C4C 110.2(3)
C6B C20A C2A 110.2(3)
C2B C20B C6C 108.4(3)
C2C C20C C6D 109.9(3)
C6A C20D C2D 110.2(3)
C1A O1A C7A 113.9(3)
C1B O1B C7B 112.6(2)
C1C O1C C7C 114.2(3)
C1D O1D C7D 113.4(3)
C8A O2A C9A 112.1(3)
C8B O2B C9B 112.3(3)
C9C O2C C8C 112.9(6)
C8D O2D C9D 114.9(5)

loop_
_geom_bond_atom_site_label_1
_geom_bond_atom_site_label_2
_geom_bond_distance
C1A O1A 1.372(4)
C1A C2A 1.405(4)
C1A C6A 1.405(5)
C1B O1B 1.396(4)
C1B C2B 1.395(5)
C1B C6B 1.393(5)
C1C O1C 1.373(4)
C1C C2C 1.396(5)
C1C C6C 1.405(5)
C1D O1D 1.388(4)
C1D C6D 1.397(5)
C1D C2D 1.404(5)
C2A C3A 1.388(5)
C2A C20A 1.528(5)
C2B C3B 1.395(5)
C2B C20B 1.527(5)
C2C C3C 1.386(5)
C2C C20C 1.520(5)
C2D C3D 1.388(5)
C2D C20D 1.522(5)
C3A C4A 1.383(5)
C3B C4B 1.379(6)
C3C C4C 1.394(5)
C3D C4D 1.374(6)
C4A C5A 1.405(5)
C4A C11A 1.485(5)
C4B C5B 1.377(6)
C4C C5C 1.397(5)
C4C C11C 1.499(5)
C4D C5D 1.385(6)
C5A C6A 1.384(5)
C5B C6B 1.397(5)
C5C C6C 1.388(5)
C5D C6D 1.395(5)
C6A C20D 1.516(5)
C6B C20A 1.523(5)
C6C C20B 1.525(5)
C6D C20C 1.525(5)
C7A O1A 1.447(5)
C7A C8A 1.502(6)
C7B O1B 1.437(4)
C7B C8B 1.507(5)
C7C C8C 1.286(8)
C7C O1C 1.434(5)
C7D O1D 1.434(4)
C7D C8D 1.484(8)
C8A O2A 1.418(5)
C8B O2B 1.409(5)
C8C O2C 1.415(7)
C8D O2D 1.301(7)
C9A O2A 1.415(6)
C9A C10A 1.488(8)
C9B O2B 1.420(5)
C9B C10B 1.492(7)
C9C O2C 1.379(7)
C9C C10C 1.472(7)
C9D O2D 1.433(7)
C9D C10D 1.488(11)
C11A O3A 1.216(4)
C11A O4A 1.325(4)
C11C O3C 1.425(5)
